data_4020271
loop_
_publ_author_name
'Sukhdev Manku'
'Dennis P. Curran'

_publ_section_title
;
Fluorous Mixture Synthesis of Fused-Tricyclic Hydantoins. Use of a Redundant 
Tagging Strategy on Fluorinated Substrates
;
_journal_name_full 'Journal of Organic Chemistry'
_journal_page_first 4470
_journal_page_last 4473
_journal_paper_doi 10.1021/jo0502596
_journal_volume 70
_journal_year 2005
_chemical_formula_sum 'C33 H30 N2 O3'
_chemical_formula_weight 2010.36
_space_group_IT_number 2
_space_group_name_Hall '-P 1'
_space_group_name_H-M_alt 'P -1'
_symmetry_cell_setting triclinic
_symmetry_space_group_name_Hall '-P 1'
_symmetry_space_group_name_H-M 'P -1'
_cell_angle_alpha 101.088(2)
_cell_angle_beta 90.658(2)
_cell_angle_gamma 104.314(2)
_cell_formula_units_Z 4
_cell_length_a 10.6129(8)
_cell_length_b 12.1178(9)
_cell_length_c 22.3579(17)
_cell_measurement_temperature 293(2)
_cell_volume 2728.8(4)
_diffrn_ambient_temperature 293(2)
_exptl_crystal_density_diffrn 1.223
_cod_database_code 4020271

loop_
_symmetry_equiv_pos_as_xyz
'x, y, z'
'-x, -y, -z'

loop_
_atom_site_label
_atom_site_type_symbol
_atom_site_fract_x
_atom_site_fract_y
_atom_site_fract_z
_atom_site_U_iso_or_equiv
_atom_site_adp_type
_atom_site_occupancy
_atom_site_symmetry_multiplicity
_atom_site_calc_flag
_atom_site_refinement_flags
_atom_site_disorder_assembly
_atom_site_disorder_group
O1 O 0.1975(5) 0.8665(4) 0.1946(2) 0.0600(14) Uani 1 1 d . . .
N1 N 0.2933(5) 0.7522(4) 0.2400(2) 0.0427(14) Uani 1 1 d . . .
C1 C 0.1982(7) 0.7746(6) 0.2071(3) 0.0493(19) Uani 1 1 d . . .
C2 C 0.0866(6) 0.6628(5) 0.1926(3) 0.0369(16) Uani 1 1 d . . .
N2 N 0.1394(5) 0.5869(4) 0.2254(2) 0.0359(13) Uani 1 1 d . . .
O2 O -0.2099(6) 0.4270(5) 0.0264(3) 0.0840(18) Uani 1 1 d . . .
O3 O 0.3374(4) 0.5916(4) 0.2688(2) 0.0550(14) Uani 1 1 d . . .
C3 C 0.0683(7) 0.5918(5) 0.1258(3) 0.0453(18) Uani 1 1 d . . .
H3A H 0.1522 0.6058 0.1070 0.054 Uiso 1 1 calc R . .
C4 C -0.0382(7) 0.5896(6) 0.0797(3) 0.0476(18) Uani 1 1 d . . .
C5 C -0.1176(8) 0.4674(7) 0.0625(3) 0.056(2) Uani 1 1 d . . .
C6 C -0.0676(7) 0.3977(6) 0.1000(3) 0.054(2) Uani 1 1 d . . .
C7 C 0.0330(7) 0.4709(6) 0.1371(3) 0.0501(19) Uani 1 1 d . . .
C8 C 0.0965(6) 0.4636(5) 0.1943(3) 0.0434(18) Uani 1 1 d . . .
H8A H 0.1700 0.4297 0.1866 0.052 Uiso 1 1 calc R . .
H8B H 0.0357 0.4184 0.2179 0.052 Uiso 1 1 calc R . .
C9 C 0.2644(7) 0.6374(6) 0.2467(3) 0.0421(18) Uani 1 1 d . . .
C10 C 0.4143(7) 0.8365(6) 0.2636(3) 0.058(2) Uani 1 1 d . . .
H10A H 0.4596 0.8044 0.2912 0.070 Uiso 1 1 calc R . .
H10B H 0.3944 0.9056 0.2870 0.070 Uiso 1 1 calc R . .
C11 C 0.5034(8) 0.8708(8) 0.2149(5) 0.091(3) Uani 1 1 d . . .
H11A H 0.4673 0.9200 0.1938 0.109 Uiso 1 1 calc R . .
H11B H 0.5870 0.9168 0.2344 0.109 Uiso 1 1 calc R . .
C12 C 0.5247(7) 0.7743(7) 0.1701(4) 0.056(2) Uani 1 1 d . . .
C13 C 0.4588(10) 0.7404(12) 0.1148(6) 0.118(4) Uani 1 1 d . . .
H13A H 0.4043 0.7841 0.1044 0.141 Uiso 1 1 calc R . .
C14 C 0.4690(11) 0.6448(14) 0.0737(6) 0.133(5) Uani 1 1 d . . .
H14A H 0.4211 0.6233 0.0364 0.160 Uiso 1 1 calc R . .
C15 C 0.5501(12) 0.5808(12) 0.0879(6) 0.132(5) Uani 1 1 d . . .
H15A H 0.5562 0.5149 0.0600 0.158 Uiso 1 1 calc R . .
C16 C 0.6230(10) 0.6120(10) 0.1426(6) 0.104(3) Uani 1 1 d . . .
H16A H 0.6799 0.5695 0.1518 0.125 Uiso 1 1 calc R . .
C17 C 0.6082(9) 0.7101(8) 0.1840(4) 0.082(3) Uani 1 1 d . . .
H17A H 0.6555 0.7325 0.2215 0.098 Uiso 1 1 calc R . .
C18 C -0.0394(6) 0.6864(6) 0.2175(3) 0.0469(19) Uani 1 1 d . . .
H18A H -0.0738 0.7288 0.1913 0.056 Uiso 1 1 calc R . .
H18B H -0.1028 0.6127 0.2157 0.056 Uiso 1 1 calc R . .
C19 C -0.0239(6) 0.7544(6) 0.2818(3) 0.0477(19) Uani 1 1 d . . .
C20 C -0.0146(6) 0.7001(7) 0.3305(4) 0.057(2) Uani 1 1 d . . .
H20A H -0.0208 0.6207 0.3230 0.068 Uiso 1 1 calc R . .
C21 C 0.0036(8) 0.7622(9) 0.3889(5) 0.084(3) Uani 1 1 d . . .
H21A H 0.0096 0.7238 0.4207 0.100 Uiso 1 1 calc R . .
C22 C 0.0134(10) 0.8794(11) 0.4025(5) 0.103(4) Uani 1 1 d . . .
H22A H 0.0252 0.9207 0.4426 0.124 Uiso 1 1 calc R . .
C23 C 0.0051(9) 0.9334(8) 0.3542(5) 0.094(3) Uani 1 1 d . . .
H23A H 0.0132 1.0131 0.3617 0.113 Uiso 1 1 calc R . .
C24 C -0.0148(8) 0.8716(7) 0.2950(4) 0.075(3) Uani 1 1 d . . .
H24A H -0.0222 0.9099 0.2634 0.090 Uiso 1 1 calc R . .
C25 C -0.0503(8) 0.6745(7) 0.0522(3) 0.059(2) Uani 1 1 d . . .
C26 C 0.0439(9) 0.7906(7) 0.0650(3) 0.081(3) Uani 1 1 d . . .
H26A H 0.1126 0.7904 0.0933 0.121 Uiso 1 1 calc R . .
H26B H 0.0000 0.8485 0.0824 0.121 Uiso 1 1 calc R . .
H26C H 0.0800 0.8079 0.0277 0.121 Uiso 1 1 calc R . .
C27 C -0.1616(9) 0.6657(8) 0.0071(4) 0.094(3) Uani 1 1 d . . .
H27A H -0.2192 0.5891 0.0007 0.141 Uiso 1 1 calc R . .
H27B H -0.1276 0.6803 -0.0311 0.141 Uiso 1 1 calc R . .
H27C H -0.2087 0.7220 0.0229 0.141 Uiso 1 1 calc R . .
C28 C -0.1239(9) 0.2706(7) 0.0982(3) 0.062(2) Uani 1 1 d . . .
C29 C -0.2536(9) 0.2168(9) 0.0833(4) 0.088(3) Uani 1 1 d . . .
H29A H -0.3106 0.2604 0.0756 0.106 Uiso 1 1 calc R . .
C30 C -0.3000(12) 0.0983(10) 0.0796(5) 0.116(4) Uani 1 1 d . . .
H30A H -0.3872 0.0616 0.0686 0.139 Uiso 1 1 calc R . .
C31 C -0.2149(13) 0.0358(9) 0.0925(5) 0.100(4) Uani 1 1 d . . .
H31A H -0.2458 -0.0438 0.0900 0.120 Uiso 1 1 calc R . .
C32 C -0.0871(12) 0.0868(7) 0.1087(4) 0.093(3) Uani 1 1 d . . .
H32A H -0.0318 0.0432 0.1184 0.111 Uiso 1 1 calc R . .
C33 C -0.0405(9) 0.2048(7) 0.1107(3) 0.070(2) Uani 1 1 d . . .
H33A H 0.0475 0.2403 0.1205 0.084 Uiso 1 1 calc R . .
N3 N 0.6618(5) 0.2529(4) 0.2641(2) 0.0390(14) Uani 1 1 d . . .
N4 N 0.5979(5) 0.4167(4) 0.2812(2) 0.0329(13) Uani 1 1 d . . .
O4 O 0.5028(4) 0.1311(4) 0.3047(2) 0.0511(13) Uani 1 1 d . . .
O5 O 0.3289(5) 0.5550(4) 0.4802(2) 0.0657(15) Uani 1 1 d . . .
O6 O 0.7975(4) 0.4197(4) 0.2417(2) 0.0518(13) Uani 1 1 d . . .
C34 C 0.5514(6) 0.2265(6) 0.2947(3) 0.0375(16) Uani 1 1 d . . .
C35 C 0.4994(6) 0.3338(5) 0.3096(3) 0.0326(16) Uani 1 1 d . . .
C36 C 0.5138(6) 0.3986(5) 0.3777(3) 0.0390(17) Uani 1 1 d . . .
H36A H 0.5874 0.3825 0.3982 0.047 Uiso 1 1 calc R . .
C37 C 0.4048(7) 0.3964(6) 0.4203(3) 0.0409(18) Uani 1 1 d . . .
C38 C 0.3977(7) 0.5206(6) 0.4432(3) 0.0465(18) Uani 1 1 d . . .
C39 C 0.4889(7) 0.5921(6) 0.4080(3) 0.0486(19) Uani 1 1 d . . .
C40 C 0.5511(7) 0.5238(6) 0.3700(3) 0.0441(18) Uani 1 1 d . . .
C41 C 0.6219(6) 0.5378(5) 0.3148(3) 0.0425(18) Uani 1 1 d . . .
H41A H 0.7142 0.5726 0.3248 0.051 Uiso 1 1 calc R . .
H41B H 0.5873 0.5848 0.2917 0.051 Uiso 1 1 calc R . .
C42 C 0.6957(7) 0.3701(7) 0.2607(3) 0.0443(18) Uani 1 1 d . . .
C43 C 0.7419(7) 0.1735(6) 0.2429(3) 0.052(2) Uani 1 1 d . . .
H43A H 0.8062 0.2089 0.2172 0.063 Uiso 1 1 calc R . .
H43B H 0.6871 0.1030 0.2181 0.063 Uiso 1 1 calc R . .
C44 C 0.8113(8) 0.1415(6) 0.2936(4) 0.064(2) Uani 1 1 d . . .
H44A H 0.7478 0.0968 0.3164 0.077 Uiso 1 1 calc R . .
H44B H 0.8677 0.0934 0.2763 0.077 Uiso 1 1 calc R . .
C45 C 0.8906(7) 0.2479(7) 0.3358(4) 0.051(2) Uani 1 1 d . . .
C46 C 0.8407(8) 0.2959(9) 0.3883(4) 0.074(3) Uani 1 1 d . . .
H46A H 0.7620 0.2563 0.4007 0.089 Uiso 1 1 calc R . .
C47 C 0.9068(9) 0.4018(10) 0.4222(4) 0.086(3) Uani 1 1 d . . .
H47A H 0.8697 0.4342 0.4565 0.104 Uiso 1 1 calc R . .
C48 C 1.0264(9) 0.4617(8) 0.4070(4) 0.073(3) Uani 1 1 d . . .
H48A H 1.0708 0.5334 0.4302 0.088 Uiso 1 1 calc R . .
C49 C 1.0765(7) 0.4103(8) 0.3562(4) 0.068(2) Uani 1 1 d . . .
H49A H 1.1581 0.4473 0.3454 0.082 Uiso 1 1 calc R . .
C50 C 1.0112(8) 0.3066(8) 0.3208(4) 0.063(2) Uani 1 1 d . . .
H50A H 1.0481 0.2752 0.2862 0.075 Uiso 1 1 calc R . .
C51 C 0.3619(6) 0.3110(5) 0.2798(3) 0.0423(18) Uani 1 1 d . . .
H51A H 0.3017 0.2577 0.2998 0.051 Uiso 1 1 calc R . .
H51B H 0.3360 0.3836 0.2865 0.051 Uiso 1 1 calc R . .
C52 C 0.3502(6) 0.2615(6) 0.2125(3) 0.0359(16) Uani 1 1 d . . .
C53 C 0.3879(6) 0.3303(6) 0.1699(3) 0.0472(19) Uani 1 1 d . . .
H53A H 0.4200 0.4101 0.1833 0.057 Uiso 1 1 calc R . .
C54 C 0.3795(8) 0.2848(9) 0.1092(4) 0.071(2) Uani 1 1 d . . .
H54A H 0.4054 0.3334 0.0817 0.085 Uiso 1 1 calc R . .
C55 C 0.3324(9) 0.1657(9) 0.0881(4) 0.084(3) Uani 1 1 d . . .
H55A H 0.3257 0.1338 0.0465 0.101 Uiso 1 1 calc R . .
C56 C 0.2957(9) 0.0957(8) 0.1304(4) 0.084(3) Uani 1 1 d . . .
H56A H 0.2641 0.0158 0.1171 0.100 Uiso 1 1 calc R . .
C57 C 0.3052(7) 0.1423(6) 0.1913(4) 0.058(2) Uani 1 1 d . . .
H57A H 0.2813 0.0937 0.2190 0.069 Uiso 1 1 calc R . .
C58 C 0.3327(7) 0.3045(7) 0.4409(3) 0.053(2) Uani 1 1 d . . .
C59 C 0.3564(8) 0.1856(6) 0.4238(4) 0.075(3) Uani 1 1 d . . .
H59A H 0.4292 0.1886 0.3986 0.113 Uiso 1 1 calc R . .
H59B H 0.2803 0.1323 0.4019 0.113 Uiso 1 1 calc R . .
H59C H 0.3749 0.1597 0.4602 0.113 Uiso 1 1 calc R . .
C60 C 0.2204(8) 0.3101(7) 0.4816(3) 0.077(3) Uani 1 1 d . . .
H60A H 0.2112 0.3883 0.4909 0.115 Uiso 1 1 calc R . .
H60B H 0.2374 0.2863 0.5188 0.115 Uiso 1 1 calc R . .
H60C H 0.1415 0.2591 0.4610 0.115 Uiso 1 1 calc R . .
C61 C 0.5049(8) 0.7185(6) 0.4108(3) 0.0509(19) Uani 1 1 d . . .
C62 C 0.4039(8) 0.7684(6) 0.4256(4) 0.072(2) Uani 1 1 d . . .
H62A H 0.3237 0.7232 0.4334 0.086 Uiso 1 1 calc R . .
C63 C 0.4221(10) 0.8867(8) 0.4289(4) 0.087(3) Uani 1 1 d . . .
H63A H 0.3530 0.9200 0.4387 0.104 Uiso 1 1 calc R . .
C64 C 0.5410(11) 0.9567(7) 0.4180(4) 0.079(3) Uani 1 1 d . . .
H64A H 0.5525 1.0362 0.4208 0.095 Uiso 1 1 calc R . .
C65 C 0.6402(10) 0.9059(7) 0.4030(3) 0.072(3) Uani 1 1 d . . .
H65A H 0.7204 0.9510 0.3951 0.087 Uiso 1 1 calc R . .
C66 C 0.6234(8) 0.7877(7) 0.3993(3) 0.060(2) Uani 1 1 d . . .
H66A H 0.6924 0.7545 0.3891 0.072 Uiso 1 1 calc R . .

loop_
_atom_site_aniso_label
_atom_site_aniso_U_11
_atom_site_aniso_U_22
_atom_site_aniso_U_33
_atom_site_aniso_U_23
_atom_site_aniso_U_13
_atom_site_aniso_U_12
O1 0.066(4) 0.040(3) 0.072(4) 0.016(3) -0.013(3) 0.008(3)
N1 0.037(3) 0.034(3) 0.049(4) 0.004(3) -0.007(3) -0.001(3)
C1 0.061(5) 0.035(4) 0.053(5) 0.007(4) -0.003(4) 0.015(4)
C2 0.043(4) 0.026(4) 0.043(4) 0.003(3) -0.006(3) 0.014(3)
N2 0.029(3) 0.027(3) 0.048(3) 0.000(3) -0.006(3) 0.005(3)
O2 0.084(4) 0.073(4) 0.081(4) -0.004(3) -0.034(4) 0.009(3)
O3 0.048(3) 0.042(3) 0.071(4) 0.012(3) -0.018(3) 0.007(3)
C3 0.051(5) 0.036(4) 0.049(5) 0.003(4) 0.004(4) 0.014(4)
C4 0.051(5) 0.048(5) 0.037(4) 0.003(4) -0.003(4) 0.005(4)
C5 0.064(6) 0.063(6) 0.032(4) 0.000(4) -0.002(4) 0.006(5)
C6 0.051(5) 0.051(5) 0.052(5) 0.000(4) -0.011(4) 0.009(4)
C7 0.058(5) 0.043(5) 0.050(5) 0.005(4) 0.001(4) 0.019(4)
C8 0.035(4) 0.037(4) 0.058(5) 0.006(4) -0.001(3) 0.010(3)
C9 0.044(5) 0.040(5) 0.046(4) 0.012(4) -0.001(4) 0.015(4)
C10 0.056(5) 0.047(5) 0.054(5) -0.006(4) -0.012(4) -0.005(4)
C11 0.066(6) 0.071(7) 0.113(8) -0.002(6) 0.015(6) -0.009(5)
C12 0.027(4) 0.069(6) 0.068(6) 0.022(5) -0.005(4) -0.003(4)
C13 0.068(8) 0.174(13) 0.113(11) 0.028(10) 0.010(8) 0.034(8)
C14 0.061(8) 0.217(16) 0.101(10) -0.015(10) -0.010(7) 0.035(9)
C15 0.085(9) 0.164(13) 0.088(9) -0.043(9) 0.023(7) -0.026(9)
C16 0.088(8) 0.100(9) 0.113(10) -0.001(8) 0.021(7) 0.021(7)
C17 0.065(6) 0.084(7) 0.084(7) 0.008(6) -0.002(5) 0.004(6)
C18 0.033(4) 0.043(4) 0.065(5) 0.007(4) -0.007(4) 0.014(3)
C19 0.043(5) 0.044(5) 0.060(5) 0.009(4) 0.012(4) 0.019(4)
C20 0.049(5) 0.060(5) 0.055(5) -0.006(5) 0.008(4) 0.016(4)
C21 0.082(7) 0.102(8) 0.077(7) 0.014(7) 0.024(5) 0.044(6)
C22 0.105(9) 0.132(11) 0.060(7) -0.004(7) 0.019(6) 0.022(8)
C23 0.103(8) 0.059(6) 0.104(9) -0.031(7) 0.014(7) 0.030(6)
C24 0.091(7) 0.052(6) 0.081(7) -0.001(5) -0.004(5) 0.029(5)
C25 0.066(6) 0.072(6) 0.037(5) 0.014(4) -0.010(4) 0.012(5)
C26 0.121(8) 0.066(6) 0.052(5) 0.014(5) -0.011(5) 0.017(6)
C27 0.098(7) 0.106(8) 0.085(7) 0.044(6) -0.017(6) 0.021(6)
C28 0.080(6) 0.050(5) 0.052(5) -0.003(4) 0.003(5) 0.020(5)
C29 0.065(6) 0.081(7) 0.099(7) 0.013(6) -0.020(5) -0.013(5)
C30 0.124(10) 0.069(8) 0.125(10) -0.012(7) 0.012(8) -0.006(8)
C31 0.132(11) 0.047(6) 0.101(8) -0.004(6) 0.029(8) -0.002(7)
C32 0.122(9) 0.038(6) 0.107(8) -0.005(5) 0.041(7) 0.015(6)
C33 0.077(6) 0.054(6) 0.069(6) -0.007(5) 0.016(5) 0.012(5)
N3 0.047(4) 0.026(3) 0.044(3) 0.000(3) 0.002(3) 0.016(3)
N4 0.029(3) 0.023(3) 0.042(3) 0.000(3) -0.003(3) 0.003(3)
O4 0.055(3) 0.034(3) 0.063(3) 0.009(3) 0.009(3) 0.010(3)
O5 0.066(4) 0.070(4) 0.062(3) -0.009(3) 0.018(3) 0.036(3)
O6 0.039(3) 0.043(3) 0.074(3) 0.010(3) 0.023(3) 0.012(2)
C34 0.034(4) 0.039(4) 0.039(4) 0.002(4) 0.003(3) 0.013(4)
C35 0.026(4) 0.035(4) 0.036(4) 0.005(3) 0.004(3) 0.008(3)
C36 0.038(4) 0.039(4) 0.038(4) 0.009(3) -0.008(3) 0.005(3)
C37 0.051(5) 0.058(5) 0.020(4) 0.012(4) -0.005(3) 0.023(4)
C38 0.040(4) 0.056(5) 0.046(5) 0.008(4) -0.002(4) 0.020(4)
C39 0.058(5) 0.049(5) 0.042(4) -0.004(4) -0.004(4) 0.028(4)
C40 0.058(5) 0.034(4) 0.037(4) -0.002(3) -0.004(4) 0.011(4)
C41 0.033(4) 0.043(4) 0.053(5) 0.010(4) 0.003(3) 0.013(3)
C42 0.027(4) 0.062(5) 0.042(4) 0.001(4) 0.007(3) 0.016(4)
C43 0.049(5) 0.037(4) 0.071(5) 0.005(4) 0.016(4) 0.014(4)
C44 0.073(6) 0.050(5) 0.086(6) 0.025(5) 0.020(5) 0.036(5)
C45 0.041(5) 0.069(6) 0.060(5) 0.027(5) 0.004(4) 0.032(4)
C46 0.049(6) 0.124(9) 0.065(6) 0.037(6) 0.002(5) 0.038(6)
C47 0.061(7) 0.151(10) 0.059(6) 0.006(7) 0.006(5) 0.061(7)
C48 0.067(6) 0.104(7) 0.045(5) -0.016(5) -0.012(5) 0.041(6)
C49 0.037(5) 0.111(8) 0.056(6) 0.026(6) -0.010(4) 0.012(5)
C50 0.046(5) 0.098(7) 0.056(5) 0.013(5) 0.007(4) 0.042(5)
C51 0.030(4) 0.034(4) 0.060(5) 0.007(4) 0.002(3) 0.006(3)
C52 0.028(4) 0.042(4) 0.038(4) 0.010(4) -0.007(3) 0.007(3)
C53 0.046(5) 0.063(5) 0.037(4) 0.022(4) 0.001(3) 0.014(4)
C54 0.078(6) 0.102(8) 0.037(5) 0.024(5) -0.004(4) 0.025(6)
C55 0.122(8) 0.078(7) 0.054(6) -0.008(6) -0.021(6) 0.047(6)
C56 0.115(8) 0.056(6) 0.076(7) 0.000(6) -0.036(6) 0.026(6)
C57 0.063(5) 0.047(5) 0.054(5) -0.002(4) -0.017(4) 0.006(4)
C58 0.062(5) 0.073(6) 0.046(5) 0.026(4) 0.019(4) 0.045(5)
C59 0.111(7) 0.055(5) 0.084(6) 0.039(5) 0.040(5) 0.043(5)
C60 0.084(6) 0.093(7) 0.071(6) 0.037(5) 0.021(5) 0.039(6)
C61 0.054(5) 0.047(5) 0.049(5) -0.003(4) -0.005(4) 0.020(4)
C62 0.080(6) 0.036(5) 0.093(7) -0.014(4) 0.001(5) 0.023(5)
C63 0.101(8) 0.055(6) 0.104(8) -0.006(6) -0.011(6) 0.038(6)
C64 0.128(9) 0.032(5) 0.076(6) -0.004(5) -0.014(6) 0.032(6)
C65 0.116(8) 0.039(5) 0.065(6) 0.012(4) -0.001(5) 0.024(5)
C66 0.069(6) 0.065(6) 0.048(5) -0.003(4) -0.003(4) 0.034(5)

loop_
_geom_bond_atom_site_label_1
_geom_bond_atom_site_label_2
_geom_bond_distance
_geom_bond_site_symmetry_2
_geom_bond_publ_flag
O1 C1 1.201(7) . ?
N1 C1 1.352(8) . ?
N1 C9 1.387(8) . ?
N1 C10 1.449(7) . ?
C1 C2 1.541(9) . ?
C2 N2 1.485(7) . ?
C2 C18 1.524(8) . ?
C2 C3 1.557(9) . ?
N2 C9 1.354(8) . ?
N2 C8 1.476(7) . ?
O2 C5 1.201(8) . ?
O3 C9 1.207(7) . ?
C3 C7 1.491(8) . ?
C3 C4 1.512(9) . ?
C3 H3A 0.9800 . ?
C4 C25 1.327(9) . ?
C4 C5 1.486(9) . ?
C5 C6 1.477(10) . ?
C6 C7 1.358(9) . ?
C6 C28 1.500(10) . ?
C7 C8 1.466(9) . ?
C8 H8A 0.9700 . ?
C8 H8B 0.9700 . ?
C10 C11 1.502(10) . ?
C10 H10A 0.9700 . ?
C10 H10B 0.9700 . ?
C11 C12 1.452(11) . ?
C11 H11A 0.9700 . ?
C11 H11B 0.9700 . ?
C12 C13 1.351(12) . ?
C12 C17 1.385(11) . ?
C13 C14 1.361(15) . ?
C13 H13A 0.9300 . ?
C14 C15 1.363(16) . ?
C14 H14A 0.9300 . ?
C15 C16 1.376(14) . ?
C15 H15A 0.9300 . ?
C16 C17 1.402(12) . ?
C16 H16A 0.9300 . ?
C17 H17A 0.9300 . ?
C18 C19 1.498(9) . ?
C18 H18A 0.9700 . ?
C18 H18B 0.9700 . ?
C19 C24 1.373(9) . ?
C19 C20 1.390(9) . ?
C20 C21 1.362(10) . ?
C20 H20A 0.9300 . ?
C21 C22 1.371(12) . ?
C21 H21A 0.9300 . ?
C22 C23 1.378(12) . ?
C22 H22A 0.9300 . ?
C23 C24 1.374(11) . ?
C23 H23A 0.9300 . ?
C24 H24A 0.9300 . ?
C25 C26 1.485(10) . ?
C25 C27 1.514(9) . ?
C26 H26A 0.9600 . ?
C26 H26B 0.9600 . ?
C26 H26C 0.9600 . ?
C27 H27A 0.9600 . ?
C27 H27B 0.9600 . ?
C27 H27C 0.9600 . ?
C28 C29 1.376(10) . ?
C28 C33 1.389(10) . ?
C29 C30 1.384(12) . ?
C29 H29A 0.9300 . ?
C30 C31 1.374(13) . ?
C30 H30A 0.9300 . ?
C31 C32 1.357(12) . ?
C31 H31A 0.9300 . ?
C32 C33 1.384(10) . ?
C32 H32A 0.9300 . ?
C33 H33A 0.9300 . ?
N3 C34 1.365(8) . ?
N3 C42 1.394(8) . ?
N3 C43 1.452(7) . ?
N4 C42 1.344(7) . ?
N4 C41 1.473(7) . ?
N4 C35 1.498(7) . ?
O4 C34 1.208(7) . ?
O5 C38 1.192(7) . ?
O6 C42 1.223(7) . ?
C34 C35 1.515(8) . ?
C35 C51 1.536(8) . ?
C35 C36 1.561(8) . ?
C36 C37 1.506(9) . ?
C36 C40 1.514(8) . ?
C36 H36A 0.9800 . ?
C37 C58 1.349(9) . ?
C37 C38 1.514(9) . ?
C38 C39 1.475(9) . ?
C39 C40 1.361(8) . ?
C39 C61 1.488(9) . ?
C40 C41 1.468(8) . ?
C41 H41A 0.9700 . ?
C41 H41B 0.9700 . ?
C43 C44 1.506(9) . ?
C43 H43A 0.9700 . ?
C43 H43B 0.9700 . ?
C44 C45 1.496(10) . ?
C44 H44A 0.9700 . ?
C44 H44B 0.9700 . ?
C45 C46 1.377(10) . ?
C45 C50 1.382(10) . ?
C46 C47 1.372(12) . ?
C46 H46A 0.9300 . ?
C47 C48 1.379(11) . ?
C47 H47A 0.9300 . ?
C48 C49 1.365(10) . ?
C48 H48A 0.9300 . ?
C49 C50 1.364(10) . ?
C49 H49A 0.9300 . ?
C50 H50A 0.9300 . ?
C51 C52 1.500(8) . ?
C51 H51A 0.9700 . ?
C51 H51B 0.9700 . ?
C52 C53 1.382(8) . ?
C52 C57 1.389(9) . ?
C53 C54 1.357(9) . ?
C53 H53A 0.9300 . ?
C54 C55 1.389(11) . ?
C54 H54A 0.9300 . ?
C55 C56 1.386(11) . ?
C55 H55A 0.9300 . ?
C56 C57 1.362(10) . ?
C56 H56A 0.9300 . ?
C57 H57A 0.9300 . ?
C58 C59 1.502(9) . ?
C58 C60 1.515(9) . ?
C59 H59A 0.9600 . ?
C59 H59B 0.9600 . ?
C59 H59C 0.9600 . ?
C60 H60A 0.9600 . ?
C60 H60B 0.9600 . ?
C60 H60C 0.9600 . ?
C61 C62 1.369(9) . ?
C61 C66 1.386(9) . ?
C62 C63 1.386(10) . ?
C62 H62A 0.9300 . ?
C63 C64 1.389(11) . ?
C63 H63A 0.9300 . ?
C64 C65 1.360(11) . ?
C64 H64A 0.9300 . ?
C65 C66 1.384(10) . ?
C65 H65A 0.9300 . ?
C66 H66A 0.9300 . ?
